data_7061343
loop_
_publ_author_name
'Podjed, Nina'
'Modec, Barbara'
'Cl\'erac, Rodolphe'
'Rouzi\`eres, Mathieu'
'Alcaide, Mar\'ia M.'
'L\'opez-Serrano, Joaqu\'in'

_publ_section_title
;
 Structural diversity and magnetic properties of copper(ii) quinaldinate
 compounds with amino alcohols
;
_journal_issue 15
_journal_name_full 'New Journal of Chemistry'
_journal_page_first 6899
_journal_page_last 6920
_journal_paper_doi 10.1039/D2NJ00296E
_journal_volume 46
_journal_year 2022
_chemical_formula_moiety 'C28 H32 Cu2 N4 O6'
_chemical_formula_sum 'C28 H32 Cu2 N4 O6'
_chemical_formula_weight 647.65
_space_group_crystal_system monoclinic
_space_group_IT_number 14
_space_group_name_Hall '-P 2ybc'
_space_group_name_H-M_alt 'P 1 21/c 1'
_atom_sites_solution_hydrogens mixed
_atom_sites_solution_primary dual
_audit_creation_date 2021-03-10
_audit_creation_method
;
Olex2 1.2
(compiled 2018.05.29 svn.r3508 for OlexSys, GUI svn.r5506)
;
_audit_update_record
;
2021-04-12 deposited with the CCDC.	2022-03-01 downloaded from the CCDC.
;
_cell_angle_alpha 90
_cell_angle_beta 98.162(5)
_cell_angle_gamma 90
_cell_formula_units_Z 2
_cell_length_a 7.3120(4)
_cell_length_b 20.7381(11)
_cell_length_c 8.8408(4)
_cell_measurement_reflns_used 2501
_cell_measurement_temperature 150.00(10)
_cell_measurement_theta_max 29.9900
_cell_measurement_theta_min 3.5040
_cell_volume 1327.01(12)
_computing_cell_refinement 'CrysAlisPro 1.171.40.68a (Rigaku OD, 2019)'
_computing_data_collection 'CrysAlisPro 1.171.40.68a (Rigaku OD, 2019)'
_computing_data_reduction 'CrysAlisPro 1.171.40.68a (Rigaku OD, 2019)'
_computing_molecular_graphics 'Olex2 (Dolomanov et al., 2009)'
_computing_publication_material 'Olex2 (Dolomanov et al., 2009)'
_computing_structure_refinement 'ShelXL (Sheldrick, 2015)'
_computing_structure_solution 'ShelXT (Sheldrick, 2015)'
_diffrn_ambient_environment N~2~
_diffrn_ambient_temperature 150.00(10)
_diffrn_detector 'CCD plate'
_diffrn_detector_area_resol_mean 10.4933
_diffrn_detector_type Atlas
_diffrn_measured_fraction_theta_full 1.000
_diffrn_measured_fraction_theta_max 0.874
_diffrn_measurement_details
;
List of Runs (angles in degrees, time in seconds):

  # Type    Start    End  Width  t~exp~   \w     \q     \k     \f   Frames
#--------------------------------------------------------------------------
  1  \w    -31.00  60.00   1.00   65.00    --   14.05 -19.00  90.00   91
  2  \w    -37.00  37.00   1.00   65.00    --   14.05 -19.00   0.00   74
  3  \w   -103.00 -78.00   1.00   65.00    --  -14.36 178.00  60.00   25
;
_diffrn_measurement_device 'four-circle diffractometer'
_diffrn_measurement_device_type 'SuperNova, Dual, Cu at home/near, Atlas'
_diffrn_measurement_method '\w scans'
_diffrn_orient_matrix_type 'CrysAlisPro convention (1999,Acta A55,543-557)'
_diffrn_orient_matrix_UB_11 0.0596485000
_diffrn_orient_matrix_UB_12 -0.0250945000
_diffrn_orient_matrix_UB_13 -0.0171755000
_diffrn_orient_matrix_UB_21 0.0776505000
_diffrn_orient_matrix_UB_22 0.0184845000
_diffrn_orient_matrix_UB_23 0.0318776000
_diffrn_orient_matrix_UB_31 -0.0044842000
_diffrn_orient_matrix_UB_32 -0.0140685000
_diffrn_orient_matrix_UB_33 0.0725091000
_diffrn_radiation_monochromator mirror
_diffrn_radiation_probe x-ray
_diffrn_radiation_type MoK\a
_diffrn_radiation_wavelength 0.71073
_diffrn_reflns_av_R_equivalents 0.0354
_diffrn_reflns_av_unetI/netI 0.0596
_diffrn_reflns_Laue_measured_fraction_full 1.000
_diffrn_reflns_Laue_measured_fraction_max 0.874
_diffrn_reflns_limit_h_max 10
_diffrn_reflns_limit_h_min -8
_diffrn_reflns_limit_k_max 29
_diffrn_reflns_limit_k_min -24
_diffrn_reflns_limit_l_max 12
_diffrn_reflns_limit_l_min -8
_diffrn_reflns_number 6747
_diffrn_reflns_point_group_measured_fraction_full 1.000
_diffrn_reflns_point_group_measured_fraction_max 0.874
_diffrn_reflns_theta_full 25.242
_diffrn_reflns_theta_max 30.218
_diffrn_reflns_theta_min 2.526
_diffrn_source 'micro-focus sealed X-ray tube'
_diffrn_source_type 'SuperNova (Mo) X-ray Source'
_exptl_absorpt_coefficient_mu 1.654
_exptl_absorpt_correction_T_max 1.00000
_exptl_absorpt_correction_T_min 0.81459
_exptl_absorpt_correction_type multi-scan
_exptl_absorpt_process_details
;
CrysAlisPro 1.171.40.68a (Rigaku Oxford Diffraction, 2019)
Empirical absorption correction using spherical harmonics,
 implemented in SCALE3 ABSPACK scaling algorithm.
;
_exptl_crystal_colour green
_exptl_crystal_density_diffrn 1.621
_exptl_crystal_description needle
_exptl_crystal_F_000 668
_exptl_crystal_size_max 0.15
_exptl_crystal_size_mid 0.05
_exptl_crystal_size_min 0.03
_refine_diff_density_max 0.702
_refine_diff_density_min -0.574
_refine_diff_density_rms 0.104
_refine_ls_extinction_method none
_refine_ls_goodness_of_fit_ref 1.022
_refine_ls_hydrogen_treatment mixed
_refine_ls_matrix_type full
_refine_ls_number_parameters 186
_refine_ls_number_reflns 3448
_refine_ls_number_restraints 1
_refine_ls_restrained_S_all 1.023
_refine_ls_R_factor_all 0.0658
_refine_ls_R_factor_gt 0.0445
_refine_ls_shift/su_max 0.000
_refine_ls_shift/su_mean 0.000
_refine_ls_structure_factor_coef Fsqd
_refine_ls_weighting_details 'w=1/[\s^2^(Fo^2^)+(0.0541P)^2^+1.1979P] where P=(Fo^2^+2Fc^2^)/3'
_refine_ls_weighting_scheme calc
_refine_ls_wR_factor_gt 0.1106
_refine_ls_wR_factor_ref 0.1241
_reflns_Friedel_coverage 0.000
_reflns_number_gt 2621
_reflns_number_total 3448
_reflns_threshold_expression 'I > 2\s(I)'
_cod_data_source_file d2nj00296e2.cif
_cod_data_source_block anti-4d
_cod_depositor_comments 'Adding full bibliography for 7061330--7061353.cif.'
_cod_database_code 7061343
_shelx_shelxl_version_number 2018/3
_shelx_space_group_comment
;
The symmetry employed for this shelxl refinement is uniquely defined
by the following loop, which should always be used as a source of
symmetry information in preference to the above space-group names.
They are only intended as comments.
;
_shelx_estimated_absorpt_t_max 0.952
_shelx_estimated_absorpt_t_min 0.789
_reflns_odcompleteness_completeness 99.94
_reflns_odcompleteness_iscentric 1
_reflns_odcompleteness_theta 27.50
_olex2_refinement_description
;
1. Fixed Uiso
 At 1.2 times of:
  All C(H) groups, All C(H,H) groups
 At 1.5 times of:
  All C(H,H,H) groups
2. Restrained distances
 N2-H2
 0.9 with sigma of 0.02
3.a Secondary CH2 refined with riding coordinates:
 C21(H21A,H21B), C22(H22A,H22B), C23(H23A,H23B)
3.b Aromatic/amide H refined with riding coordinates:
 C11(H11), C12(H12), C13(H13), C14(H14), C16(H16), C17(H17)
3.c Idealised Me refined as rotating group:
 C24(H24A,H24B,H24C)
;
_oxdiff_exptl_absorpt_empirical_details
;
Empirical correction (ABSPACK) includes:
- Absorption correction using spherical harmonics
- Frame scaling
;
_oxdiff_exptl_absorpt_empirical_full_max 1.271
_oxdiff_exptl_absorpt_empirical_full_min 0.763

loop_
_space_group_symop_operation_xyz
'x, y, z'
'-x, y+1/2, -z+1/2'
'-x, -y, -z'
'x, -y-1/2, z-1/2'

loop_
_atom_site_label
_atom_site_type_symbol
_atom_site_fract_x
_atom_site_fract_y
_atom_site_fract_z
_atom_site_U_iso_or_equiv
_atom_site_adp_type
_atom_site_occupancy
_atom_site_site_symmetry_order
_atom_site_calc_flag
_atom_site_refinement_flags_posn
_atom_site_refinement_flags_adp
_atom_site_refinement_flags_occupancy
_atom_site_disorder_assembly
_atom_site_disorder_group
Cu1 Cu 0.32277(5) 0.46435(2) 0.49165(4) 0.01896(13) Uani 1 1 d . . . . .
O1 O 0.1410(3) 0.45272(10) 0.6327(2) 0.0213(5) Uani 1 1 d . . . . .
O2 O 0.5024(3) 0.48879(11) 0.3621(2) 0.0224(5) Uani 1 1 d . . . . .
O11 O -0.0167(4) 0.38428(13) 0.7572(3) 0.0360(6) Uani 1 1 d . . . . .
N1 N 0.3390(3) 0.35620(12) 0.5386(3) 0.0165(5) Uani 1 1 d . . . . .
N2 N 0.1444(4) 0.45879(13) 0.2927(3) 0.0193(5) Uani 1 1 d D . . . .
H2 H 0.088(5) 0.4957(12) 0.286(4) 0.028(10) Uiso 1 1 d D . . . .
C10 C 0.4343(4) 0.30781(14) 0.4793(3) 0.0169(6) Uani 1 1 d . . . . .
C11 C 0.5943(4) 0.32342(16) 0.4146(4) 0.0234(7) Uani 1 1 d . . . . .
H11 H 0.633138 0.366043 0.411467 0.028 Uiso 1 1 calc R . . . .
C12 C 0.6919(5) 0.27533(17) 0.3565(4) 0.0276(7) Uani 1 1 d . . . . .
H12 H 0.797445 0.285821 0.314269 0.033 Uiso 1 1 calc R . . . .
C13 C 0.6371(5) 0.21093(17) 0.3591(4) 0.0272(7) Uani 1 1 d . . . . .
H13 H 0.706824 0.179103 0.320064 0.033 Uiso 1 1 calc R . . . .
C14 C 0.4815(5) 0.19461(16) 0.4187(3) 0.0248(7) Uani 1 1 d . . . . .
H14 H 0.444404 0.151714 0.418418 0.030 Uiso 1 1 calc R . . . .
C15 C 0.3759(4) 0.24242(15) 0.4811(3) 0.0187(6) Uani 1 1 d . . . . .
C16 C 0.2137(5) 0.22908(16) 0.5452(4) 0.0262(7) Uani 1 1 d . . . . .
H16 H 0.167190 0.187310 0.543906 0.031 Uiso 1 1 calc R . . . .
C17 C 0.1258(4) 0.27787(16) 0.6091(4) 0.0241(7) Uani 1 1 d . . . . .
H17 H 0.021804 0.269406 0.655371 0.029 Uiso 1 1 calc R . . . .
C18 C 0.1937(4) 0.34078(15) 0.6044(3) 0.0182(6) Uani 1 1 d . . . . .
C19 C 0.0965(4) 0.39652(16) 0.6710(3) 0.0203(6) Uani 1 1 d . . . . .
C21 C 0.2634(5) 0.45967(17) 0.1695(4) 0.0255(7) Uani 1 1 d . . . . .
H21A H 0.191870 0.472795 0.073612 0.031 Uiso 1 1 calc R . . . .
H21B H 0.313231 0.417007 0.156461 0.031 Uiso 1 1 calc R . . . .
C22 C 0.4186(5) 0.50707(17) 0.2158(3) 0.0250(7) Uani 1 1 d . . . . .
H22A H 0.507430 0.505572 0.144114 0.030 Uiso 1 1 calc R . . . .
H22B H 0.370433 0.550599 0.217612 0.030 Uiso 1 1 calc R . . . .
C23 C 0.0052(4) 0.40753(16) 0.2756(3) 0.0227(7) Uani 1 1 d . . . . .
H23A H -0.059180 0.407940 0.364293 0.027 Uiso 1 1 calc R . . . .
H23B H 0.067518 0.366299 0.274031 0.027 Uiso 1 1 calc R . . . .
C24 C -0.1355(5) 0.41295(19) 0.1337(4) 0.0302(8) Uani 1 1 d . . . . .
H24A H -0.074832 0.408347 0.044830 0.045 Uiso 1 1 calc GR . . . .
H24B H -0.194589 0.454337 0.131725 0.045 Uiso 1 1 calc GR . . . .
H24C H -0.226495 0.379615 0.134183 0.045 Uiso 1 1 calc GR . . . .

loop_
_atom_site_aniso_label
_atom_site_aniso_U_11
_atom_site_aniso_U_22
_atom_site_aniso_U_33
_atom_site_aniso_U_23
_atom_site_aniso_U_13
_atom_site_aniso_U_12
Cu1 0.0204(2) 0.0167(2) 0.0208(2) -0.00191(15) 0.00641(14) -0.00193(15)
O1 0.0221(11) 0.0189(11) 0.0252(11) -0.0036(9) 0.0111(9) 0.0016(9)
O2 0.0222(11) 0.0250(12) 0.0207(10) -0.0009(9) 0.0048(8) -0.0080(10)
O11 0.0388(14) 0.0313(14) 0.0447(14) -0.0013(12) 0.0292(12) -0.0006(12)
N1 0.0174(12) 0.0136(12) 0.0191(11) 0.0004(10) 0.0041(9) 0.0002(10)
N2 0.0191(13) 0.0158(13) 0.0235(12) -0.0023(11) 0.0053(10) 0.0022(10)
C10 0.0166(14) 0.0156(14) 0.0184(13) -0.0001(12) 0.0026(11) 0.0009(11)
C11 0.0223(16) 0.0189(15) 0.0307(16) -0.0033(13) 0.0096(13) -0.0009(13)
C12 0.0206(16) 0.0295(19) 0.0344(17) -0.0033(15) 0.0094(13) 0.0036(14)
C13 0.0299(18) 0.0255(18) 0.0262(16) -0.0052(14) 0.0038(13) 0.0101(14)
C14 0.0333(18) 0.0141(14) 0.0259(15) 0.0007(13) -0.0002(13) 0.0051(13)
C15 0.0229(15) 0.0151(14) 0.0173(13) 0.0020(12) -0.0004(11) 0.0013(12)
C16 0.0314(18) 0.0173(15) 0.0309(16) 0.0055(14) 0.0074(14) -0.0039(13)
C17 0.0248(16) 0.0203(15) 0.0291(16) 0.0057(14) 0.0098(13) -0.0043(13)
C18 0.0191(14) 0.0201(15) 0.0160(12) 0.0014(12) 0.0042(11) -0.0005(12)
C19 0.0188(14) 0.0220(15) 0.0210(14) 0.0004(13) 0.0063(11) 0.0012(12)
C21 0.0241(16) 0.0326(19) 0.0201(14) -0.0018(14) 0.0039(12) -0.0029(14)
C22 0.0269(17) 0.0256(17) 0.0234(15) 0.0024(14) 0.0061(12) -0.0031(14)
C23 0.0198(15) 0.0240(17) 0.0245(15) -0.0024(13) 0.0039(12) -0.0029(13)
C24 0.0272(18) 0.036(2) 0.0277(16) -0.0015(15) 0.0036(14) -0.0050(15)

loop_
_atom_type_symbol
_atom_type_description
_atom_type_scat_dispersion_real
_atom_type_scat_dispersion_imag
_atom_type_scat_source
C C 0.0033 0.0016 'International Tables Vol C Tables 4.2.6.8 and 6.1.1.4'
H H 0.0000 0.0000 'International Tables Vol C Tables 4.2.6.8 and 6.1.1.4'
Cu Cu 0.3201 1.2651 'International Tables Vol C Tables 4.2.6.8 and 6.1.1.4'
N N 0.0061 0.0033 'International Tables Vol C Tables 4.2.6.8 and 6.1.1.4'
O O 0.0106 0.0060 'International Tables Vol C Tables 4.2.6.8 and 6.1.1.4'

loop_
_geom_angle_atom_site_label_1
_geom_angle_atom_site_label_2
_geom_angle_atom_site_label_3
_geom_angle
_geom_angle_site_symmetry_1
_geom_angle_site_symmetry_3
_geom_angle_publ_flag
O1 Cu1 Cu1 134.01(7) . 3_666 ?
O1 Cu1 N1 77.64(9) . . ?
O1 Cu1 N2 97.66(10) . . ?
O2 Cu1 Cu1 40.15(6) . 3_666 ?
O2 Cu1 Cu1 39.77(6) 3_666 3_666 ?
O2 Cu1 O1 94.55(9) 3_666 . ?
O2 Cu1 O1 171.64(9) . . ?
O2 Cu1 O2 79.91(9) . 3_666 ?
O2 Cu1 N1 110.98(10) 3_666 . ?
O2 Cu1 N1 110.13(9) . . ?
O2 Cu1 N2 84.76(10) . . ?
O2 Cu1 N2 151.84(10) 3_666 . ?
N1 Cu1 Cu1 117.26(6) . 3_666 ?
N2 Cu1 Cu1 121.20(8) . 3_666 ?
N2 Cu1 N1 96.42(10) . . ?
C19 O1 Cu1 120.35(19) . . ?
Cu1 O2 Cu1 100.09(9) . 3_666 ?
C22 O2 Cu1 129.6(2) . 3_666 ?
C22 O2 Cu1 111.93(19) . . ?
C10 N1 Cu1 131.88(19) . . ?
C18 N1 Cu1 107.08(19) . . ?
C18 N1 C10 118.5(3) . . ?
C21 N2 Cu1 105.18(19) . . ?
C23 N2 Cu1 118.7(2) . . ?
C23 N2 C21 113.8(2) . . ?
N1 C10 C11 119.0(3) . . ?
N1 C10 C15 121.6(3) . . ?
C11 C10 C15 119.4(3) . . ?
C12 C11 C10 119.4(3) . . ?
C11 C12 C13 121.7(3) . . ?
C14 C13 C12 120.1(3) . . ?
C13 C14 C15 120.6(3) . . ?
C14 C15 C10 118.8(3) . . ?
C16 C15 C10 117.5(3) . . ?
C16 C15 C14 123.7(3) . . ?
C17 C16 C15 119.5(3) . . ?
C16 C17 C18 119.3(3) . . ?
N1 C18 C17 123.4(3) . . ?
N1 C18 C19 115.9(3) . . ?
C17 C18 C19 120.7(3) . . ?
O1 C19 C18 116.3(2) . . ?
O11 C19 O1 125.2(3) . . ?
O11 C19 C18 118.5(3) . . ?
N2 C21 C22 107.7(3) . . ?
O2 C22 C21 106.6(3) . . ?
N2 C23 C24 114.4(3) . . ?

loop_
_geom_bond_atom_site_label_1
_geom_bond_atom_site_label_2
_geom_bond_distance
_geom_bond_site_symmetry_2
_geom_bond_publ_flag
Cu1 Cu1 2.9694(7) 3_666 ?
Cu1 O1 1.962(2) . ?
Cu1 O2 1.945(2) 3_666 ?
Cu1 O2 1.929(2) . ?
Cu1 N1 2.281(2) . ?
Cu1 N2 2.039(3) . ?
O1 C19 1.269(4) . ?
O2 C22 1.402(4) . ?
O11 C19 1.229(4) . ?
N1 C10 1.368(4) . ?
N1 C18 1.321(4) . ?
N2 C21 1.487(4) . ?
N2 C23 1.465(4) . ?
C10 C11 1.411(4) . ?
C10 C15 1.423(4) . ?
C11 C12 1.368(4) . ?
C12 C13 1.395(5) . ?
C13 C14 1.362(5) . ?
C14 C15 1.416(4) . ?
C15 C16 1.412(4) . ?
C16 C17 1.363(5) . ?
C17 C18 1.399(4) . ?
C18 C19 1.519(4) . ?
C21 C22 1.513(5) . ?
C23 C24 1.509(5) . ?

loop_
_geom_hbond_atom_site_label_D
_geom_hbond_atom_site_label_H
_geom_hbond_atom_site_label_A
_geom_hbond_distance_DH
_geom_hbond_distance_HA
_geom_hbond_distance_DA
_geom_hbond_angle_DHA
_geom_hbond_site_symmetry_A
_geom_hbond_publ_flag
N2 H2 O1 0.869(18) 2.19(3) 2.924(3) 142(3) 3_566 yes
